data_7156237
loop_
_publ_author_name
'Zhang, Wenzheng'
'Xu, Guangyang'
'Qiu, Lin'
'Sun, Jiangtao'

_publ_section_title
;
 Gold-catalyzed C5-alkylation of indolines and sequential oxidative
 aromatization: access to C5-functionalized indoles.
;
_journal_issue 21
_journal_name_full 'Organic &amp; biomolecular chemistry'
_journal_page_first 3889
_journal_page_last 3892
_journal_paper_doi 10.1039/c8ob00826d
_journal_volume 16
_journal_year 2018
_chemical_formula_sum 'C21 H17 N3 O2'
_chemical_formula_weight 343.38
_space_group_crystal_system monoclinic
_space_group_IT_number 14
_space_group_name_Hall '-P 2yn'
_space_group_name_H-M_alt 'P 1 21/n 1'
_symmetry_space_group_name_Hall '-P 2yn'
_symmetry_space_group_name_H-M 'P 1 21/n 1'
_atom_sites_solution_hydrogens mixed
_audit_creation_method SHELXL-2016/6
_audit_update_record
;
2017-09-21 deposited with the CCDC.
2018-05-02 downloaded from the CCDC.
;
_cell_angle_alpha 90
_cell_angle_beta 103.941(3)
_cell_angle_gamma 90
_cell_formula_units_Z 4
_cell_length_a 5.8340(6)
_cell_length_b 36.798(4)
_cell_length_c 8.5249(9)
_cell_measurement_reflns_used 3206
_cell_measurement_temperature 296(2)
_cell_measurement_theta_max 21.90
_cell_measurement_theta_min 2.52
_cell_volume 1776.2(3)
_computing_structure_refinement 'SHELXL-2016/6 (Sheldrick, 2016)'
_computing_structure_solution 'SHELXT 2014/5 (Sheldrick, 2014)'
_diffrn_ambient_temperature 296(2)
_diffrn_measured_fraction_theta_full 0.999
_diffrn_measured_fraction_theta_max 0.999
_diffrn_measurement_device_type 'Bruker APEX-II CCD'
_diffrn_measurement_method '\f and \w scans'
_diffrn_radiation_type MoK\a
_diffrn_radiation_wavelength 0.71073
_diffrn_reflns_av_R_equivalents 0.0804
_diffrn_reflns_av_unetI/netI 0.0768
_diffrn_reflns_Laue_measured_fraction_full 0.999
_diffrn_reflns_Laue_measured_fraction_max 0.999
_diffrn_reflns_limit_h_max 6
_diffrn_reflns_limit_h_min -6
_diffrn_reflns_limit_k_max 43
_diffrn_reflns_limit_k_min -38
_diffrn_reflns_limit_l_max 10
_diffrn_reflns_limit_l_min -10
_diffrn_reflns_number 12592
_diffrn_reflns_point_group_measured_fraction_full 0.999
_diffrn_reflns_point_group_measured_fraction_max 0.999
_diffrn_reflns_theta_full 25.010
_diffrn_reflns_theta_max 25.010
_diffrn_reflns_theta_min 2.523
_exptl_absorpt_coefficient_mu 0.085
_exptl_crystal_density_diffrn 1.284
_exptl_crystal_F_000 720
_exptl_crystal_size_max 0.250
_exptl_crystal_size_mid 0.190
_exptl_crystal_size_min 0.170
_refine_diff_density_max 0.324
_refine_diff_density_min -0.251
_refine_diff_density_rms 0.050
_refine_ls_extinction_coef 0.014(3)
_refine_ls_extinction_expression Fc^*^=kFc[1+0.001xFc^2^\l^3^/sin(2\q)]^-1/4^
_refine_ls_extinction_method 'SHELXL-2016/6 (Sheldrick 2016)'
_refine_ls_goodness_of_fit_ref 1.120
_refine_ls_hydrogen_treatment constr
_refine_ls_matrix_type full
_refine_ls_number_parameters 257
_refine_ls_number_reflns 3113
_refine_ls_number_restraints 6
_refine_ls_restrained_S_all 1.151
_refine_ls_R_factor_all 0.1431
_refine_ls_R_factor_gt 0.1017
_refine_ls_shift/su_max 0.001
_refine_ls_shift/su_mean 0.000
_refine_ls_structure_factor_coef Fsqd
_refine_ls_weighting_details 'w=1/[\s^2^(Fo^2^)+3.0000P] where P=(Fo^2^+2Fc^2^)/3'
_refine_ls_weighting_scheme calc
_refine_ls_wR_factor_gt 0.2102
_refine_ls_wR_factor_ref 0.2301
_reflns_Friedel_coverage 0.000
_reflns_number_gt 2032
_reflns_number_total 3113
_reflns_threshold_expression 'I > 2\s(I)'
_cod_data_source_file c8ob00826d2.cif
_cod_data_source_block 20170519CZ_XGHKN9_0m_a
_cod_depositor_comments 'Adding full bibliography for 7156237.cif.'
_cod_database_code 7156237
_shelx_shelxl_version_number 2016/6
_shelx_space_group_comment
;
The symmetry employed for this shelxl refinement is uniquely defined
by the following loop, which should always be used as a source of
symmetry information in preference to the above space-group names.
They are only intended as comments.
;
_shelx_estimated_absorpt_t_min 0.979
_shelx_estimated_absorpt_t_max 0.986

loop_
_space_group_symop_operation_xyz
'x, y, z'
'-x+1/2, y+1/2, -z+1/2'
'-x, -y, -z'
'x-1/2, -y-1/2, z-1/2'

loop_
_atom_site_label
_atom_site_type_symbol
_atom_site_fract_x
_atom_site_fract_y
_atom_site_fract_z
_atom_site_U_iso_or_equiv
_atom_site_adp_type
_atom_site_occupancy
_atom_site_site_symmetry_order
_atom_site_calc_flag
_atom_site_refinement_flags_posn
_atom_site_refinement_flags_adp
_atom_site_refinement_flags_occupancy
_atom_site_disorder_assembly
_atom_site_disorder_group
C3 C 0.5831(18) 0.6551(3) 1.1200(10) 0.138(3) Uani 1 1 d . . . . .
H3A H 0.609313 0.649649 1.233061 0.166 Uiso 1 1 d R U . A .
C4 C 0.3863(17) 0.6468(2) 1.0207(10) 0.119(2) Uani 1 1 d . . . . .
H4A H 0.266274 0.636001 1.059104 0.143 Uiso 1 1 calc R U . . .
C5 C 0.3542(12) 0.65345(16) 0.8647(8) 0.0956(18) Uani 1 1 d . . . . .
H5A H 0.206019 0.648536 0.798348 0.115 Uiso 1 1 calc R U . . .
C6 C 0.5172(9) 0.66663(14) 0.7957(7) 0.0729(14) Uani 1 1 d . . . . .
C7 C 0.4615(8) 0.67247(13) 0.6144(6) 0.0670(13) Uani 1 1 d . . . . .
H7A H 0.307059 0.684433 0.583537 0.080 Uiso 1 1 calc R U . . .
C8 C 0.6355(11) 0.69699(13) 0.5634(8) 0.0871(18) Uani 1 1 d . . . . .
C9 C 0.752(2) 0.7529(3) 0.4893(17) 0.311(8) Uani 1 1 d . U . . .
H9A H 0.689981 0.776812 0.460388 0.467 Uiso 1 1 calc R U . . .
H9B H 0.880347 0.754358 0.583620 0.467 Uiso 1 1 calc R U . . .
H9C H 0.807145 0.742735 0.401445 0.467 Uiso 1 1 calc R U . . .
C10 C 0.4379(7) 0.63594(12) 0.5261(5) 0.0591(12) Uani 1 1 d . . . . .
C11 C 0.6259(8) 0.61202(13) 0.5517(6) 0.0762(15) Uani 1 1 d . . . . .
H11A H 0.765599 0.618215 0.625546 0.091 Uiso 1 1 calc R U . . .
C12 C 0.6132(8) 0.57913(12) 0.4712(6) 0.0775(16) Uani 1 1 d . . . . .
H12A H 0.743078 0.563683 0.488427 0.093 Uiso 1 1 calc R U . . .
C13 C 0.4030(7) 0.56978(11) 0.3645(5) 0.0515(10) Uani 1 1 d . . . . .
C14 C 0.2121(7) 0.59343(13) 0.3385(5) 0.0596(12) Uani 1 1 d . . . . .
C15 C 0.2305(8) 0.62652(13) 0.4208(5) 0.0637(13) Uani 1 1 d . . . . .
H15A H 0.101610 0.642144 0.403923 0.076 Uiso 1 1 calc R U . . .
C16 C 0.1067(8) 0.54474(15) 0.1802(6) 0.0789(16) Uani 1 1 d . . . . .
H16A H 0.019285 0.528579 0.105195 0.095 Uiso 1 1 calc R U . . .
C17 C 0.0271(9) 0.57663(17) 0.2208(7) 0.0946(19) Uani 1 1 d . . . . .
H17A H -0.122909 0.586184 0.179440 0.114 Uiso 1 1 calc R U . . .
C18 C 0.4654(8) 0.50778(11) 0.2543(5) 0.0568(11) Uani 1 1 d . . . . .
C19 C 0.4901(11) 0.45409(14) 0.1347(7) 0.0909(18) Uani 1 1 d . . . . .
H19A H 0.423975 0.436160 0.060672 0.109 Uiso 1 1 calc R U . . .
C20 C 0.7118(11) 0.44913(14) 0.2242(7) 0.0933(18) Uani 1 1 d . . . . .
H20A H 0.799530 0.428598 0.213201 0.112 Uiso 1 1 calc R U . . .
C21 C 0.7993(10) 0.47586(14) 0.3313(7) 0.097(2) Uani 1 1 d . . . . .
H21A H 0.952081 0.473304 0.394946 0.117 Uiso 1 1 calc R U . . .
N1 N 0.3365(6) 0.53927(9) 0.2652(4) 0.0557(9) Uani 1 1 d . . . . .
N2 N 0.6784(7) 0.50565(10) 0.3503(5) 0.0780(13) Uani 1 1 d . . . . .
N3 N 0.3594(7) 0.48354(11) 0.1466(5) 0.0755(12) Uani 1 1 d . . . . .
O1 O 0.8316(10) 0.68968(13) 0.5542(7) 0.139(2) Uani 1 1 d . . . . .
O2 O 0.5571(12) 0.72871(18) 0.5249(14) 0.284(6) Uani 1 1 d . . . . .
C1 C 0.732(3) 0.6616(9) 0.885(2) 0.114(7) Uani 0.61(3) 1 d . . P A 1
H1A H 0.866737 0.661969 0.838615 0.136 Uiso 0.61(3) 1 d R U P A 1
C2 C 0.766(3) 0.6592(9) 1.050(2) 0.146(11) Uani 0.61(3) 1 d . . P A 1
H2B H 0.922642 0.659035 1.118983 0.175 Uiso 0.61(3) 1 d R U P A 1
C2' C 0.745(5) 0.6888(13) 1.063(4) 0.150(13) Uani 0.39(3) 1 d . . P A 2
H2'A H 0.840359 0.706250 1.133968 0.180 Uiso 0.39(3) 1 d R U P A 2
C1' C 0.695(5) 0.6875(13) 0.903(2) 0.107(10) Uani 0.39(3) 1 d . . P A 2
H1'A H 0.786005 0.702830 0.849808 0.129 Uiso 0.39(3) 1 d R U P A 2

loop_
_atom_site_aniso_label
_atom_site_aniso_U_11
_atom_site_aniso_U_22
_atom_site_aniso_U_33
_atom_site_aniso_U_23
_atom_site_aniso_U_13
_atom_site_aniso_U_12
C3 0.141(7) 0.200(10) 0.082(5) 0.029(6) 0.044(5) 0.051(7)
C4 0.152(8) 0.108(5) 0.108(6) -0.004(5) 0.053(5) 0.012(5)
C5 0.115(5) 0.102(4) 0.077(4) 0.004(3) 0.037(4) -0.016(4)
C6 0.066(3) 0.078(3) 0.080(4) -0.017(3) 0.030(3) 0.009(3)
C7 0.058(3) 0.071(3) 0.068(3) -0.016(2) 0.007(2) 0.012(2)
C8 0.087(4) 0.041(3) 0.123(5) 0.005(3) 0.003(4) 0.011(3)
C9 0.298(13) 0.164(9) 0.465(17) 0.135(10) 0.080(12) -0.097(9)
C10 0.053(3) 0.057(3) 0.066(3) -0.007(2) 0.012(2) 0.004(2)
C11 0.057(3) 0.061(3) 0.096(4) -0.019(3) -0.009(3) 0.003(2)
C12 0.059(3) 0.054(3) 0.104(4) -0.014(3) -0.012(3) 0.010(2)
C13 0.051(2) 0.054(2) 0.049(2) 0.001(2) 0.011(2) -0.006(2)
C14 0.046(2) 0.077(3) 0.055(3) -0.011(2) 0.010(2) 0.003(2)
C15 0.049(3) 0.077(3) 0.063(3) -0.016(2) 0.009(2) 0.009(2)
C16 0.053(3) 0.096(4) 0.082(4) -0.036(3) 0.003(3) 0.000(3)
C17 0.056(3) 0.122(5) 0.095(4) -0.046(4) -0.004(3) 0.019(3)
C18 0.064(3) 0.052(3) 0.055(3) 0.002(2) 0.014(2) -0.007(2)
C19 0.119(5) 0.062(3) 0.083(4) -0.024(3) 0.008(4) -0.003(3)
C20 0.110(5) 0.055(3) 0.103(4) -0.016(3) 0.002(4) 0.014(3)
C21 0.094(4) 0.058(3) 0.118(5) -0.014(3) -0.016(4) 0.017(3)
N1 0.054(2) 0.057(2) 0.054(2) -0.0062(17) 0.0094(17) -0.0045(17)
N2 0.072(3) 0.050(2) 0.099(3) -0.010(2) -0.003(2) 0.007(2)
N3 0.083(3) 0.065(3) 0.072(3) -0.017(2) 0.005(2) -0.006(2)
O1 0.136(4) 0.103(4) 0.203(6) 0.014(3) 0.087(4) -0.009(3)
O2 0.157(6) 0.115(5) 0.580(17) 0.134(7) 0.088(8) 0.016(4)
C1 0.075(8) 0.21(2) 0.054(7) -0.003(11) 0.012(6) 0.020(10)
C2 0.090(9) 0.22(3) 0.110(13) 0.050(15) -0.003(8) -0.021(12)
C2' 0.19(3) 0.15(3) 0.11(2) -0.054(18) 0.031(16) 0.02(2)
C1' 0.083(13) 0.20(3) 0.041(9) -0.034(14) 0.013(8) -0.015(16)

loop_
_atom_type_symbol
_atom_type_description
_atom_type_scat_dispersion_real
_atom_type_scat_dispersion_imag
_atom_type_scat_source
C C 0.0033 0.0016 'International Tables Vol C Tables 4.2.6.8 and 6.1.1.4'
H H 0.0000 0.0000 'International Tables Vol C Tables 4.2.6.8 and 6.1.1.4'
N N 0.0061 0.0033 'International Tables Vol C Tables 4.2.6.8 and 6.1.1.4'
O O 0.0106 0.0060 'International Tables Vol C Tables 4.2.6.8 and 6.1.1.4'

loop_
_geom_angle_atom_site_label_1
_geom_angle_atom_site_label_2
_geom_angle_atom_site_label_3
_geom_angle
C4 C3 C2 114.2(11)
C4 C3 C2' 117.1(12)
C4 C3 H3A 120.8
C2 C3 H3A 121.1
C2' C3 H3A 118.2
C3 C4 C5 120.3(8)
C3 C4 H4A 119.8
C5 C4 H4A 119.8
C4 C5 C6 125.0(7)
C4 C5 H5A 117.5
C6 C5 H5A 117.5
C1 C6 C5 112.2(9)
C5 C6 C1' 113.6(10)
C1 C6 C7 123.4(8)
C5 C6 C7 120.3(5)
C1' C6 C7 121.3(13)
C8 C7 C6 112.8(4)
C8 C7 C10 111.9(4)
C6 C7 C10 110.4(4)
C8 C7 H7A 107.1
C6 C7 H7A 107.1
C10 C7 H7A 107.1
O1 C8 O2 118.8(7)
O1 C8 C7 127.5(5)
O2 C8 C7 113.7(6)
O2 C9 H9A 109.5
O2 C9 H9B 109.5
H9A C9 H9B 109.5
O2 C9 H9C 109.5
H9A C9 H9C 109.5
H9B C9 H9C 109.5
C15 C10 C11 119.0(4)
C15 C10 C7 120.4(4)
C11 C10 C7 120.5(4)
C12 C11 C10 122.2(4)
C12 C11 H11A 118.9
C10 C11 H11A 118.9
C11 C12 C13 118.5(4)
C11 C12 H12A 120.8
C13 C12 H12A 120.8
C12 C13 C14 119.9(4)
C12 C13 N1 131.9(4)
C14 C13 N1 108.1(4)
C13 C14 C15 120.3(4)
C13 C14 C17 106.4(4)
C15 C14 C17 133.2(4)
C10 C15 C14 120.0(4)
C10 C15 H15A 120.0
C14 C15 H15A 120.0
C17 C16 N1 110.3(4)
C17 C16 H16A 124.9
N1 C16 H16A 124.9
C16 C17 C14 108.1(4)
C16 C17 H17A 125.9
C14 C17 H17A 125.9
N3 C18 N2 127.3(4)
N3 C18 N1 115.9(4)
N2 C18 N1 116.8(4)
N3 C19 C20 123.5(5)
N3 C19 H19A 118.3
C20 C19 H19A 118.3
C19 C20 C21 116.0(5)
C19 C20 H20A 122.0
C21 C20 H20A 122.0
N2 C21 C20 123.6(5)
N2 C21 H21A 118.2
C20 C21 H21A 118.2
C16 N1 C18 123.9(4)
C16 N1 C13 107.1(4)
C18 N1 C13 129.0(4)
C18 N2 C21 114.9(4)
C18 N3 C19 114.7(4)
C8 O2 C9 110.4(8)
C6 C1 C2 119.0(13)
C6 C1 H1A 121.4
C2 C1 H1A 119.4
C3 C2 C1 121.7(13)
C3 C2 H2B 117.4
C1 C2 H2B 120.8
C1' C2' C3 105(2)
C1' C2' H2'A 128.4
C3 C2' H2'A 126.0
C6 C1' C2' 129(2)
C6 C1' H1'A 114.6
C2' C1' H1'A 116.8

loop_
_geom_bond_atom_site_label_1
_geom_bond_atom_site_label_2
_geom_bond_distance
C3 C4 1.288(10)
C3 C2 1.35(2)
C3 C2' 1.70(5)
C3 H3A 0.9600
C4 C5 1.321(8)
C4 H4A 0.9300
C5 C6 1.325(7)
C5 H5A 0.9300
C6 C1 1.315(14)
C6 C1' 1.43(2)
C6 C7 1.516(7)
C7 C8 1.499(8)
C7 C10 1.530(6)
C7 H7A 0.9800
C8 O1 1.196(7)
C8 O2 1.267(7)
C9 O2 1.530(11)
C9 H9A 0.9600
C9 H9B 0.9600
C9 H9C 0.9600
C10 C15 1.366(6)
C10 C11 1.382(6)
C11 C12 1.385(6)
C11 H11A 0.9300
C12 C13 1.383(6)
C12 H12A 0.9300
C13 C14 1.389(6)
C13 N1 1.403(5)
C14 C15 1.397(6)
C14 C17 1.425(6)
C15 H15A 0.9300
C16 C17 1.338(7)
C16 N1 1.377(5)
C16 H16A 0.9300
C17 H17A 0.9300
C18 N3 1.322(5)
C18 N2 1.315(6)
C18 N1 1.397(5)
C19 N3 1.343(6)
C19 C20 1.346(7)
C19 H19A 0.9300
C20 C21 1.355(7)
C20 H20A 0.9300
C21 N2 1.335(6)
C21 H21A 0.9300
C1 C2 1.37(2)
C1 H1A 0.9599
C2 H2B 0.9600
C2' C1' 1.33(3)
C2' H2'A 0.9601
C1' H1'A 0.9599
